data_7127025
loop_
_publ_author_name
'Li, Ai-Min'
'Wang, Yi'
'Zavalij, Peter Y.'
'Chen, Fu'
'Mu\~noz-Castro, Alvaro'
'Eichhorn, Bryan W.'

_publ_section_title
;
 [Cp*RuPb<sub>11</sub>]<sup>3-</sup> and
 [Cu@Cp*RuPb<sub>11</sub>]<sup>2-</sup>: centered and non-centered
 transition-metal substituted zintl icosahedra.
;
_journal_issue 74
_journal_name_full 'Chemical communications (Cambridge, England)'
_journal_page_first 10859
_journal_page_last 10862
_journal_paper_doi 10.1039/d0cc03656k
_journal_volume 56
_journal_year 2020
_chemical_formula_moiety '2(C10 H15 Cu Pb11 Ru), 4(C12 H24 K O6), 3(C7 H8)'
_chemical_formula_sum 'C89 H150 Cu2 K4 O24 Pb22 Ru2'
_chemical_formula_weight 6647.88
_chemical_properties_physical Air-sensitive,Moisture-sensitive,Hygroscopic,Heat-sensitive,Oxygen-sensitive
_space_group_crystal_system triclinic
_space_group_IT_number 2
_space_group_name_Hall '-P 1'
_space_group_name_H-M_alt 'P -1'
_atom_sites_solution_hydrogens geom
_atom_sites_solution_primary direct
_atom_sites_solution_secondary difmap
_audit_creation_method 'SHELXL-2015 & ZCIF'
_audit_update_record
;
2020-04-24 deposited with the CCDC.	2020-08-06 downloaded from the CCDC.
;
_cell_angle_alpha 92.8432(11)
_cell_angle_beta 104.2737(11)
_cell_angle_gamma 102.1908(10)
_cell_formula_units_Z 1
_cell_length_a 13.1800(9)
_cell_length_b 13.1850(9)
_cell_length_c 20.7259(14)
_cell_measurement_reflns_used 13347
_cell_measurement_temperature 150(2)
_cell_measurement_theta_max 30.0
_cell_measurement_theta_min 2.2
_cell_volume 3392.1(4)
_computing_cell_refinement 'Apex2, Saint'
_computing_data_collection 'Apex2 (Bruker, 2010)'
_computing_data_reduction 'Apex2, Saint'
_computing_molecular_graphics 'Olex2 (Dolomanov, 2009)'
_computing_publication_material 'Apex2, SHELXL-2015, Platon (Spek, 2015)'
_computing_structure_refinement 'ShelXL-2015 (Sheldrick, 2015c)'
_computing_structure_solution 'ShelXT-2014 (Sheldrick, 2015a)'
_diffrn_ambient_temperature 150(2)
_diffrn_detector 'CCD area detector'
_diffrn_measured_fraction_theta_full 0.992
_diffrn_measured_fraction_theta_max 0.968
_diffrn_measurement_device_type 'Bruker Smart Apex II CCD'
_diffrn_measurement_method '\f and \w scans'
_diffrn_measurement_specimen_support 'MiTeGen loop'
_diffrn_orient_matrix_type standard
_diffrn_orient_matrix_UB_11 0.0760198
_diffrn_orient_matrix_UB_12 0.0004192
_diffrn_orient_matrix_UB_13 0.0016771
_diffrn_orient_matrix_UB_21 0.0071724
_diffrn_orient_matrix_UB_22 0.0274374
_diffrn_orient_matrix_UB_23 0.0498804
_diffrn_orient_matrix_UB_31 -0.0161381
_diffrn_orient_matrix_UB_32 -0.0756378
_diffrn_orient_matrix_UB_33 0.0040786
_diffrn_radiation_monochromator graphite
_diffrn_radiation_type MoK\a
_diffrn_radiation_wavelength 0.71073
_diffrn_reflns_av_R_equivalents 0.0684
_diffrn_reflns_av_unetI/netI 0.0904
_diffrn_reflns_Laue_measured_fraction_full 0.992
_diffrn_reflns_Laue_measured_fraction_max 0.968
_diffrn_reflns_limit_h_max 18
_diffrn_reflns_limit_h_min -18
_diffrn_reflns_limit_k_max 18
_diffrn_reflns_limit_k_min -18
_diffrn_reflns_limit_l_max 29
_diffrn_reflns_limit_l_min -29
_diffrn_reflns_number 50338
_diffrn_reflns_point_group_measured_fraction_full 0.992
_diffrn_reflns_point_group_measured_fraction_max 0.968
_diffrn_reflns_theta_full 25.242
_diffrn_reflns_theta_max 29.999
_diffrn_reflns_theta_min 1.589
_diffrn_source 'sealed tube'
_exptl_absorpt_coefficient_mu 27.875
_exptl_absorpt_correction_T_max 0.800
_exptl_absorpt_correction_T_min 0.062
_exptl_absorpt_correction_type analytical
_exptl_absorpt_process_details 'XPREP (Bruker, 2010)'
_exptl_crystal_colour black
_exptl_crystal_density_diffrn 3.254
_exptl_crystal_density_method 'not measured'
_exptl_crystal_description plate
_exptl_crystal_F_000 2902
_exptl_crystal_size_max 0.51
_exptl_crystal_size_mid 0.175
_exptl_crystal_size_min 0.008
_refine_diff_density_max 2.470
_refine_diff_density_min -1.865
_refine_diff_density_rms 0.235
_refine_ls_extinction_method none
_refine_ls_goodness_of_fit_ref 0.956
_refine_ls_hydrogen_treatment constr
_refine_ls_matrix_type full
_refine_ls_number_parameters 854
_refine_ls_number_reflns 19178
_refine_ls_number_restraints 979
_refine_ls_restrained_S_all 0.946
_refine_ls_R_factor_all 0.0830
_refine_ls_R_factor_gt 0.0346
_refine_ls_shift/su_max 0.003
_refine_ls_shift/su_mean 0.000
_refine_ls_structure_factor_coef Fsqd
_refine_ls_weighting_details 'w=1/[\s^2^(Fo^2^)+(0.0011P)^2^] where P=(Fo^2^+2Fc^2^)/3'
_refine_ls_weighting_scheme calc
_refine_ls_wR_factor_gt 0.0517
_refine_ls_wR_factor_ref 0.0552
_reflns_Friedel_coverage 0.000
_reflns_number_gt 10558
_reflns_number_total 19178
_reflns_threshold_expression 'I > 2\s(I)'
_cod_data_source_file d0cc03656k2.cif
_cod_data_source_block UM3286L
_cod_depositor_comments 'Adding full bibliography for 7127024--7127025.cif.'
_cod_database_code 7127025
_shelx_shelxl_version_number 2017/1
_shelx_space_group_comment
;
The symmetry employed for this shelxl refinement is uniquely defined
by the following loop, which should always be used as a source of
symmetry information in preference to the above space-group names.
They are only intended as comments.
;
_shelx_estimated_absorpt_t_min 0.025
_shelx_estimated_absorpt_t_max 0.808

loop_
_space_group_symop_operation_xyz
'x, y, z'
'-x, -y, -z'

loop_
_atom_site_label
_atom_site_type_symbol
_atom_site_fract_x
_atom_site_fract_y
_atom_site_fract_z
_atom_site_U_iso_or_equiv
_atom_site_adp_type
_atom_site_occupancy
_atom_site_site_symmetry_order
_atom_site_calc_flag
_atom_site_refinement_flags_posn
_atom_site_refinement_flags_adp
_atom_site_refinement_flags_occupancy
_atom_site_disorder_assembly
_atom_site_disorder_group
Cu1 Cu 0.66925(7) 0.92346(6) 0.69031(5) 0.0332(2) Uani 1 1 d . . . . .
Pb1 Pb 0.66446(3) 0.95676(2) 0.54390(2) 0.04377(9) Uani 1 1 d . . . . .
Pb2 Pb 0.85117(2) 0.87584(2) 0.64401(2) 0.04313(9) Uani 1 1 d . . . . .
Pb3 Pb 0.83145(2) 1.10632(2) 0.66978(2) 0.04229(10) Uani 1 1 d . . . . .
Pb4 Pb 0.58202(2) 1.10534(2) 0.63384(2) 0.04344(10) Uani 1 1 d . . . . .
Pb5 Pb 0.45079(2) 0.87230(2) 0.58723(2) 0.04196(9) Uani 1 1 d . . . . .
Pb6 Pb 0.61839(2) 0.72829(2) 0.59550(2) 0.04047(9) Uani 1 1 d . . . . .
Pb7 Pb 0.71801(2) 1.11126(2) 0.79118(2) 0.04143(9) Uani 1 1 d . . . . .
Pb8 Pb 0.49124(2) 0.96902(2) 0.74309(2) 0.03959(9) Uani 1 1 d . . . . .
Pb9 Pb 0.51081(2) 0.74478(2) 0.71888(2) 0.03490(8) Uani 1 1 d . . . . .
Pb10 Pb 0.75225(2) 0.74606(2) 0.75271(2) 0.03781(9) Uani 1 1 d . . . . .
Pb11 Pb 0.87947(2) 0.97164(2) 0.79756(2) 0.04014(9) Uani 1 1 d . . . . .
Ru1 Ru 0.67139(5) 0.89525(4) 0.82569(4) 0.03329(17) Uani 1 1 d . . . . .
C1 C 0.7562(7) 0.8441(6) 0.9213(5) 0.053(2) Uani 1 1 d . . . . .
C2 C 0.7498(7) 0.9498(6) 0.9323(5) 0.045(2) Uani 1 1 d . . . . .
C3 C 0.6394(6) 0.9578(5) 0.9194(4) 0.0330(19) Uani 1 1 d . . . . .
C4 C 0.5738(6) 0.8509(5) 0.8962(4) 0.036(2) Uani 1 1 d . . . . .
C5 C 0.6423(6) 0.7797(5) 0.8962(4) 0.036(2) Uani 1 1 d . . . . .
C6 C 0.8505(7) 0.8023(7) 0.9404(6) 0.080(3) Uani 1 1 d . . . . .
H6A H 0.914818 0.857540 0.943577 0.120 Uiso 1 1 calc R U . . .
H6B H 0.846264 0.745724 0.906604 0.120 Uiso 1 1 calc R U . . .
H6C H 0.854537 0.775153 0.983865 0.120 Uiso 1 1 calc R U . . .
C7 C 0.8422(7) 1.0376(7) 0.9646(5) 0.074(3) Uani 1 1 d . . . . .
H7A H 0.852692 1.042650 1.013277 0.112 Uiso 1 1 calc R U . . .
H7B H 0.827699 1.102862 0.948099 0.112 Uiso 1 1 calc R U . . .
H7C H 0.907335 1.025423 0.953936 0.112 Uiso 1 1 calc R U . . .
C8 C 0.6003(8) 1.0502(5) 0.9347(5) 0.071(3) Uani 1 1 d . . . . .
H8A H 0.582416 1.046432 0.977883 0.106 Uiso 1 1 calc R U . . .
H8B H 0.535904 1.052436 0.899539 0.106 Uiso 1 1 calc R U . . .
H8C H 0.656381 1.113291 0.937061 0.106 Uiso 1 1 calc R U . . .
C9 C 0.4538(6) 0.8208(6) 0.8854(5) 0.054(3) Uani 1 1 d . . . . .
H9A H 0.424102 0.756282 0.854819 0.081 Uiso 1 1 calc R U . . .
H9B H 0.422003 0.876741 0.865822 0.081 Uiso 1 1 calc R U . . .
H9C H 0.436963 0.809653 0.928329 0.081 Uiso 1 1 calc R U . . .
C10 C 0.6142(7) 0.6660(5) 0.8904(5) 0.055(3) Uani 1 1 d . . . . .
H10A H 0.620936 0.642648 0.935119 0.082 Uiso 1 1 calc R U . . .
H10B H 0.662963 0.638561 0.869099 0.082 Uiso 1 1 calc R U . . .
H10C H 0.539977 0.640336 0.863156 0.082 Uiso 1 1 calc R U . . .
K1 K 0.40727(13) 1.22309(11) 0.76542(10) 0.0438(5) Uani 1 1 d . . . . .
C1A C 0.3119(7) 1.1209(7) 0.9061(4) 0.074(3) Uani 1 1 d D . . . .
H1A1 H 0.359061 1.070841 0.912220 0.089 Uiso 1 1 calc R U . . .
H1A2 H 0.255069 1.098558 0.929455 0.089 Uiso 1 1 calc R U . . .
O2A O 0.2661(4) 1.1229(4) 0.8389(3) 0.0548(17) Uani 1 1 d D . . . .
C3A C 0.2094(6) 1.0233(5) 0.8057(4) 0.056(3) Uani 1 1 d D . . . .
H3A1 H 0.160878 0.988196 0.831614 0.067 Uiso 1 1 calc R U . . .
H3A2 H 0.260685 0.979659 0.801939 0.067 Uiso 1 1 calc R U . . .
C4A C 0.1446(6) 1.0362(6) 0.7368(4) 0.058(3) Uani 1 1 d D . . . .
H4A1 H 0.104402 0.966950 0.712923 0.070 Uiso 1 1 calc R U . . .
H4A2 H 0.092008 1.078240 0.740668 0.070 Uiso 1 1 calc R U . . .
O5A O 0.2133(4) 1.0854(3) 0.7012(3) 0.0469(16) Uani 1 1 d D . . . .
C6A C 0.1547(6) 1.1141(6) 0.6406(4) 0.056(3) Uani 1 1 d D . . . .
H6A1 H 0.116274 1.167331 0.650545 0.067 Uiso 1 1 calc R U . . .
H6A2 H 0.100755 1.052310 0.614798 0.067 Uiso 1 1 calc R U . . .
C7A C 0.2301(7) 1.1568(5) 0.6004(4) 0.062(3) Uani 1 1 d D . . . .
H7A1 H 0.274028 1.106421 0.594512 0.075 Uiso 1 1 calc R U . . .
H7A2 H 0.188852 1.168005 0.555584 0.075 Uiso 1 1 calc R U . . .
O8A O 0.2987(4) 1.2534(3) 0.6341(3) 0.0462(16) Uani 1 1 d D . . . .
C9A C 0.3693(6) 1.2980(6) 0.5960(4) 0.050(2) Uani 1 1 d D . . . .
H9A1 H 0.327463 1.314761 0.552875 0.060 Uiso 1 1 calc R U . . .
H9A2 H 0.411425 1.247939 0.586414 0.060 Uiso 1 1 calc R U . . .
C10A C 0.4442(6) 1.3964(5) 0.6357(4) 0.047(2) Uani 1 1 d D . . . .
H10D H 0.488921 1.433121 0.608200 0.057 Uiso 1 1 calc R U . . .
H10E H 0.402121 1.443789 0.649071 0.057 Uiso 1 1 calc R U . . .
O11A O 0.5109(4) 1.3672(3) 0.6936(3) 0.0504(17) Uani 1 1 d D . . . .
C12A C 0.5902(6) 1.4545(5) 0.7318(4) 0.054(3) Uani 1 1 d D . . . .
H12A H 0.555406 1.511464 0.740424 0.065 Uiso 1 1 calc R U . . .
H12B H 0.642977 1.480535 0.706288 0.065 Uiso 1 1 calc R U . . .
C13A C 0.6463(6) 1.4232(5) 0.7964(4) 0.060(3) Uani 1 1 d D . . . .
H13A H 0.676902 1.362940 0.788009 0.072 Uiso 1 1 calc R U . . .
H13B H 0.706001 1.481708 0.820952 0.072 Uiso 1 1 calc R U . . .
O14A O 0.5714(4) 1.3960(3) 0.8349(3) 0.0526(17) Uani 1 1 d D . . . .
C15A C 0.6200(7) 1.3779(7) 0.8992(5) 0.081(4) Uani 1 1 d D . . . .
H15A H 0.675179 1.440556 0.922606 0.097 Uiso 1 1 calc R U . . .
H15B H 0.655283 1.318828 0.897751 0.097 Uiso 1 1 calc R U . . .
C16A C 0.5322(8) 1.3523(6) 0.9353(5) 0.082(4) Uani 1 1 d D . . . .
H16A H 0.564427 1.347731 0.983292 0.098 Uiso 1 1 calc R U . . .
H16B H 0.491654 1.407873 0.932090 0.098 Uiso 1 1 calc R U . . .
O17A O 0.4631(5) 1.2568(4) 0.9056(3) 0.0621(18) Uani 1 1 d D . . . .
C18A C 0.3777(7) 1.2310(7) 0.9351(5) 0.080(3) Uani 1 1 d D . . . .
H18A H 0.331534 1.281685 0.925910 0.096 Uiso 1 1 calc R U . . .
H18B H 0.405818 1.233656 0.984263 0.096 Uiso 1 1 calc R U . . .
K1B K 0.9224(4) 0.6230(4) 0.6077(3) 0.0469(12) Uani 0.569(4) 1 d . U P A 1
C1B C 0.8934(10) 0.4340(9) 0.7296(7) 0.058(3) Uani 0.569(4) 1 d D U P A 1
H1B1 H 0.940973 0.392614 0.716410 0.070 Uiso 0.569(4) 1 calc R U P A 1
H1B2 H 0.847426 0.390276 0.753700 0.070 Uiso 0.569(4) 1 calc R U P A 1
O2B O 0.8294(7) 0.4631(7) 0.6729(4) 0.051(2) Uani 0.569(4) 1 d D U P A 1
C3B C 0.7530(10) 0.3767(8) 0.6343(6) 0.051(3) Uani 0.569(4) 1 d D U P A 1
H3B1 H 0.700770 0.348058 0.659575 0.061 Uiso 0.569(4) 1 calc R U P A 1
H3B2 H 0.789525 0.321500 0.624884 0.061 Uiso 0.569(4) 1 calc R U P A 1
C4B C 0.6939(9) 0.4093(12) 0.5685(6) 0.048(3) Uani 0.569(4) 1 d D U P A 1
H4B1 H 0.639350 0.348717 0.541683 0.057 Uiso 0.569(4) 1 calc R U P A 1
H4B2 H 0.656709 0.464217 0.577516 0.057 Uiso 0.569(4) 1 calc R U P A 1
O5B O 0.7688(6) 0.4467(6) 0.5340(4) 0.0518(19) Uani 0.569(4) 1 d D U P A 1
C6B C 0.7204(10) 0.4616(13) 0.4672(6) 0.058(3) Uani 0.569(4) 1 d D U P A 1
H6B1 H 0.671542 0.509254 0.467077 0.069 Uiso 0.569(4) 1 calc R U P A 1
H6B2 H 0.677105 0.393853 0.442441 0.069 Uiso 0.569(4) 1 calc R U P A 1
C7B C 0.8039(11) 0.5062(9) 0.4333(7) 0.054(2) Uani 0.569(4) 1 d D U P A 1
H7B1 H 0.849425 0.456124 0.430704 0.065 Uiso 0.569(4) 1 calc R U P A 1
H7B2 H 0.768723 0.517479 0.387075 0.065 Uiso 0.569(4) 1 calc R U P A 1
O8B O 0.8698(7) 0.6028(6) 0.4682(4) 0.054(2) Uani 0.569(4) 1 d D U P A 1
C9B C 0.9514(10) 0.6475(10) 0.4364(7) 0.058(2) Uani 0.569(4) 1 d D U P A 1
H9B1 H 0.918419 0.655279 0.389057 0.070 Uiso 0.569(4) 1 calc R U P A 1
H9B2 H 1.002746 0.602176 0.437595 0.070 Uiso 0.569(4) 1 calc R U P A 1
C10B C 1.0084(14) 0.7529(10) 0.4746(6) 0.058(3) Uani 0.569(4) 1 d D U P A 1
H10F H 1.058312 0.791460 0.450759 0.070 Uiso 0.569(4) 1 calc R U P A 1
H10G H 0.955426 0.794417 0.478592 0.070 Uiso 0.569(4) 1 calc R U P A 1
O11B O 1.0667(7) 0.7368(6) 0.5394(4) 0.056(2) Uani 0.569(4) 1 d D U P A 1
C12B C 1.1277(12) 0.8310(9) 0.5802(6) 0.053(3) Uani 0.569(4) 1 d D U P A 1
H12C H 1.078639 0.875218 0.587534 0.063 Uiso 0.569(4) 1 calc R U P A 1
H12D H 1.178230 0.870334 0.556975 0.063 Uiso 0.569(4) 1 calc R U P A 1
C13B C 1.1889(9) 0.8071(11) 0.6456(6) 0.055(3) Uani 0.569(4) 1 d D U P A 1
H13C H 1.237742 0.762599 0.638321 0.065 Uiso 0.569(4) 1 calc R U P A 1
H13D H 1.233295 0.872707 0.672637 0.065 Uiso 0.569(4) 1 calc R U P A 1
O14B O 1.1170(7) 0.7547(8) 0.6807(5) 0.058(2) Uani 0.569(4) 1 d D U P A 1
C15B C 1.1720(9) 0.7248(11) 0.7399(7) 0.064(3) Uani 0.569(4) 1 d D U P A 1
H15C H 1.224915 0.786098 0.767133 0.077 Uiso 0.569(4) 1 calc R U P A 1
H15D H 1.211453 0.672431 0.730052 0.077 Uiso 0.569(4) 1 calc R U P A 1
C16B C 1.0922(11) 0.6786(9) 0.7786(6) 0.068(3) Uani 0.569(4) 1 d D U P A 1
H16C H 1.130480 0.665699 0.823835 0.082 Uiso 0.569(4) 1 calc R U P A 1
H16D H 1.045269 0.726515 0.783370 0.082 Uiso 0.569(4) 1 calc R U P A 1
O17B O 1.0311(8) 0.5841(7) 0.7407(4) 0.062(2) Uani 0.569(4) 1 d D U P A 1
C18B C 0.9614(10) 0.5323(9) 0.7754(6) 0.060(3) Uani 0.569(4) 1 d D U P A 1
H18C H 0.914827 0.577269 0.785597 0.072 Uiso 0.569(4) 1 calc R U P A 1
H18D H 1.002527 0.513175 0.817952 0.072 Uiso 0.569(4) 1 calc R U P A 1
K1C K 0.8961(5) 0.6378(4) 0.5757(3) 0.0352(13) Uani 0.431(4) 1 d . U P A 2
C1C C 0.8780(18) 0.4284(16) 0.6834(13) 0.055(3) Uani 0.431(4) 1 d . U P A 2
H1C1 H 0.836058 0.389355 0.711528 0.066 Uiso 0.431(4) 1 calc R U P A 2
H1C2 H 0.916833 0.381546 0.665761 0.066 Uiso 0.431(4) 1 calc R U P A 2
O2C O 0.8051(11) 0.4639(9) 0.6274(9) 0.049(2) Uani 0.431(4) 1 d . U P A 2
C3C C 0.7291(17) 0.3864(16) 0.5856(13) 0.051(3) Uani 0.431(4) 1 d . U P A 2
H3C1 H 0.682158 0.346440 0.610729 0.061 Uiso 0.431(4) 1 calc R U P A 2
H3C2 H 0.763835 0.337928 0.565655 0.061 Uiso 0.431(4) 1 calc R U P A 2
C4C C 0.6651(16) 0.4351(14) 0.5327(13) 0.051(3) Uani 0.431(4) 1 d . U P A 2
H4C1 H 0.631670 0.484279 0.553134 0.062 Uiso 0.431(4) 1 calc R U P A 2
H4C2 H 0.606860 0.380628 0.502663 0.062 Uiso 0.431(4) 1 calc R U P A 2
O5C O 0.7342(11) 0.4918(10) 0.4934(9) 0.050(2) Uani 0.431(4) 1 d . U P A 2
C6C C 0.7626(17) 0.4164(14) 0.4519(12) 0.056(3) Uani 0.431(4) 1 d . U P A 2
H6C1 H 0.697529 0.368163 0.422883 0.067 Uiso 0.431(4) 1 calc R U P A 2
H6C2 H 0.807910 0.375274 0.479730 0.067 Uiso 0.431(4) 1 calc R U P A 2
C7C C 0.8224(17) 0.4809(15) 0.4123(13) 0.056(3) Uani 0.431(4) 1 d . U P A 2
H7C1 H 0.842298 0.434374 0.380905 0.067 Uiso 0.431(4) 1 calc R U P A 2
H7C2 H 0.774129 0.520073 0.385038 0.067 Uiso 0.431(4) 1 calc R U P A 2
O8C O 0.9179(10) 0.5538(9) 0.4497(7) 0.048(2) Uani 0.431(4) 1 d . U P A 2
C9C C 0.9701(17) 0.6247(15) 0.4122(12) 0.056(3) Uani 0.431(4) 1 d . U P A 2
H9C1 H 0.917000 0.656517 0.382565 0.068 Uiso 0.431(4) 1 calc R U P A 2
H9C2 H 1.004060 0.587366 0.383878 0.068 Uiso 0.431(4) 1 calc R U P A 2
C10C C 1.0536(16) 0.7074(14) 0.4598(12) 0.053(3) Uani 0.431(4) 1 d . U P A 2
H10H H 1.107620 0.674704 0.487825 0.064 Uiso 0.431(4) 1 calc R U P A 2
H10I H 1.091045 0.756697 0.434017 0.064 Uiso 0.431(4) 1 calc R U P A 2
O11C O 1.0108(14) 0.7629(11) 0.5015(9) 0.054(2) Uani 0.431(4) 1 d . U P A 2
C12C C 1.0864(17) 0.8424(15) 0.5417(13) 0.060(3) Uani 0.431(4) 1 d . U P A 2
H12E H 1.048455 0.893545 0.555486 0.072 Uiso 0.431(4) 1 calc R U P A 2
H12F H 1.131924 0.877661 0.514149 0.072 Uiso 0.431(4) 1 calc R U P A 2
C13C C 1.1595(18) 0.8194(17) 0.6033(14) 0.057(3) Uani 0.431(4) 1 d . U P A 2
H13E H 1.210188 0.780894 0.591195 0.068 Uiso 0.431(4) 1 calc R U P A 2
H13F H 1.201865 0.885324 0.630733 0.068 Uiso 0.431(4) 1 calc R U P A 2
O14C O 1.0985(12) 0.7596(11) 0.6397(10) 0.063(3) Uani 0.431(4) 1 d . U P A 2
C15C C 1.1639(18) 0.7298(18) 0.6897(14) 0.065(3) Uani 0.431(4) 1 d . U P A 2
H15E H 1.213059 0.791404 0.718858 0.077 Uiso 0.431(4) 1 calc R U P A 2
H15F H 1.207803 0.687905 0.672671 0.077 Uiso 0.431(4) 1 calc R U P A 2
C16C C 1.0997(18) 0.6683(16) 0.7268(13) 0.068(3) Uani 0.431(4) 1 d . U P A 2
H16E H 1.150421 0.647142 0.764544 0.082 Uiso 0.431(4) 1 calc R U P A 2
H16F H 1.064096 0.716016 0.746700 0.082 Uiso 0.431(4) 1 calc R U P A 2
O17C O 1.0185(13) 0.5769(11) 0.6975(9) 0.065(3) Uani 0.431(4) 1 d . U P A 2
C18C C 0.9511(18) 0.5158(15) 0.7213(13) 0.061(3) Uani 0.431(4) 1 d . U P A 2
H18E H 0.908284 0.559423 0.737904 0.073 Uiso 0.431(4) 1 calc R U P A 2
H18F H 0.993429 0.490615 0.761044 0.073 Uiso 0.431(4) 1 calc R U P A 2
C1D C 0.0642(8) 0.2826(8) 0.8635(7) 0.113(5) Uani 1 1 d D U . . .
H1D1 H -0.005609 0.280863 0.832320 0.169 Uiso 1 1 calc R U . . .
H1D2 H 0.061936 0.302784 0.909198 0.169 Uiso 1 1 calc R U . . .
H1D3 H 0.079789 0.213275 0.861031 0.169 Uiso 1 1 calc R U . . .
C2D C 0.1460(8) 0.3565(7) 0.8460(6) 0.077(3) Uani 1 1 d D U . . .
C3D C 0.1694(8) 0.3416(6) 0.7861(6) 0.076(3) Uani 1 1 d D U . . .
H3D H 0.129248 0.281704 0.756145 0.092 Uiso 1 1 calc R U . . .
C4D C 0.2513(9) 0.4123(8) 0.7670(6) 0.096(4) Uani 1 1 d D U . . .
H4D H 0.263651 0.399428 0.724449 0.115 Uiso 1 1 calc R U . . .
C5D C 0.3074(10) 0.4911(9) 0.8053(7) 0.111(4) Uani 1 1 d D U . . .
H5D H 0.366543 0.534506 0.794198 0.133 Uiso 1 1 calc R U . . .
C6D C 0.2804(9) 0.5146(8) 0.8667(6) 0.104(4) Uani 1 1 d D U . . .
H6D H 0.317240 0.578775 0.893139 0.125 Uiso 1 1 calc R U . . .
C7D C 0.2046(9) 0.4492(7) 0.8883(6) 0.093(4) Uani 1 1 d D U . . .
H7D H 0.191173 0.464853 0.930268 0.112 Uiso 1 1 calc R U . . .
C1E C 0.912(3) 0.3443(18) 1.0004(17) 0.133(10) Uani 0.5 1 d D U P B -1
H1E1 H 0.853715 0.347672 1.021755 0.199 Uiso 0.5 1 calc R U P B -1
H1E2 H 0.964086 0.311464 1.028771 0.199 Uiso 0.5 1 calc R U P B -1
H1E3 H 0.881600 0.303023 0.956624 0.199 Uiso 0.5 1 calc R U P B -1
C2E C 0.964(2) 0.4476(18) 0.9919(14) 0.128(9) Uani 0.5 1 d D U P B -1
C3E C 0.940(3) 0.484(2) 0.9307(13) 0.146(11) Uani 0.5 1 d D U P B -1
H3E H 0.893294 0.436801 0.893913 0.175 Uiso 0.5 1 calc R U P B -1
C4E C 0.981(2) 0.588(2) 0.9190(13) 0.169(11) Uani 0.5 1 d D U P B -1
H4E H 0.949511 0.615227 0.879436 0.203 Uiso 0.5 1 calc R U P B -1
C5E C 1.061(3) 0.643(2) 0.9621(16) 0.162(13) Uani 0.5 1 d D U P B -1
H5E H 1.097690 0.708729 0.952550 0.194 Uiso 0.5 1 calc R U P B -1
C6E C 1.096(3) 0.606(2) 1.0257(15) 0.148(11) Uani 0.5 1 d D U P B -1
H6E H 1.150440 0.651880 1.059531 0.178 Uiso 0.5 1 calc R U P B -1
C7E C 1.055(3) 0.509(2) 1.0406(13) 0.112(8) Uani 0.5 1 d D U P B -1
H7E H 1.085188 0.483457 1.081329 0.134 Uiso 0.5 1 calc R U P B -1

loop_
_atom_site_aniso_label
_atom_site_aniso_U_11
_atom_site_aniso_U_22
_atom_site_aniso_U_33
_atom_site_aniso_U_23
_atom_site_aniso_U_13
_atom_site_aniso_U_12
Cu1 0.0309(4) 0.0239(4) 0.0482(7) 0.0080(4) 0.0158(5) 0.0068(3)
Pb1 0.04793(19) 0.03829(16) 0.0507(3) 0.01132(16) 0.02238(18) 0.00948(14)
Pb2 0.03554(17) 0.03495(15) 0.0663(3) 0.00520(16) 0.02505(18) 0.01047(13)
Pb3 0.03786(17) 0.02820(14) 0.0649(3) 0.01024(16) 0.02429(18) 0.00263(12)
Pb4 0.04320(18) 0.02861(14) 0.0674(3) 0.01760(16) 0.02313(19) 0.01453(13)
Pb5 0.03123(16) 0.03882(16) 0.0547(3) 0.01297(16) 0.00920(17) 0.00621(12)
Pb6 0.04352(18) 0.02868(15) 0.0502(3) 0.00154(15) 0.01655(17) 0.00616(13)
Pb7 0.04415(18) 0.02151(13) 0.0619(3) 0.00230(15) 0.02263(18) 0.00494(12)
Pb8 0.03381(16) 0.03127(14) 0.0623(3) 0.01182(15) 0.02306(17) 0.01247(12)
Pb9 0.03143(15) 0.02401(13) 0.0493(3) 0.00774(14) 0.01399(16) 0.00177(11)
Pb10 0.03622(16) 0.02396(13) 0.0561(3) 0.00833(15) 0.01334(17) 0.01088(12)
Pb11 0.02813(15) 0.03186(15) 0.0593(3) 0.00578(15) 0.01249(16) 0.00312(12)
Ru1 0.0318(3) 0.0232(3) 0.0469(5) 0.0049(3) 0.0147(3) 0.0052(2)
C1 0.069(6) 0.053(5) 0.033(7) 0.017(5) -0.007(5) 0.025(5)
C2 0.050(5) 0.043(4) 0.038(7) 0.002(4) 0.009(5) 0.006(4)
C3 0.041(4) 0.026(4) 0.033(6) 0.004(4) 0.019(4) 0.001(3)
C4 0.039(4) 0.038(4) 0.039(6) 0.009(4) 0.021(4) 0.011(3)
C5 0.054(5) 0.046(4) 0.018(5) 0.017(4) 0.017(4) 0.021(4)
C6 0.069(7) 0.104(7) 0.065(9) 0.018(7) 0.003(6) 0.032(6)
C7 0.071(7) 0.100(7) 0.041(8) 0.001(6) 0.020(6) -0.009(6)
C8 0.108(8) 0.039(5) 0.077(9) -0.003(5) 0.051(7) 0.013(5)
C9 0.044(5) 0.065(5) 0.053(7) 0.008(5) 0.023(5) -0.002(4)
C10 0.087(7) 0.038(4) 0.035(7) 0.000(4) 0.017(5) 0.001(4)
K1 0.0409(10) 0.0309(8) 0.0530(15) 0.0063(9) 0.0076(10) -0.0005(7)
C1A 0.063(7) 0.106(8) 0.072(10) 0.045(7) 0.037(7) 0.028(6)
O2A 0.050(4) 0.059(4) 0.056(5) 0.016(4) 0.019(4) 0.006(3)
C3A 0.046(5) 0.041(5) 0.088(9) 0.021(5) 0.031(6) 0.006(4)
C4A 0.043(5) 0.037(4) 0.097(10) -0.002(5) 0.034(6) -0.001(4)
O5A 0.028(3) 0.042(3) 0.066(5) -0.001(3) 0.013(3) -0.003(2)
C6A 0.046(5) 0.052(5) 0.053(8) -0.025(5) 0.006(5) -0.007(4)
C7A 0.063(6) 0.047(5) 0.063(8) -0.024(5) 0.008(6) 0.002(4)
O8A 0.047(3) 0.044(3) 0.049(5) -0.010(3) 0.022(3) 0.006(3)
C9A 0.054(5) 0.062(5) 0.040(7) 0.004(5) 0.027(5) 0.012(4)
C10A 0.048(5) 0.048(5) 0.058(8) 0.025(5) 0.024(5) 0.020(4)
O11A 0.050(3) 0.028(3) 0.073(6) 0.005(3) 0.018(4) 0.006(2)
C12A 0.041(5) 0.024(4) 0.093(9) 0.002(5) 0.019(6) -0.003(3)
C13A 0.046(5) 0.017(4) 0.119(11) 0.001(5) 0.034(6) 0.001(3)
O14A 0.055(4) 0.033(3) 0.057(5) 0.000(3) -0.004(4) 0.005(3)
C15A 0.071(7) 0.047(5) 0.107(12) 0.006(6) -0.003(8) 0.007(5)
C16A 0.117(10) 0.059(6) 0.050(9) 0.005(6) -0.005(7) 0.010(6)
O17A 0.069(4) 0.061(4) 0.057(5) 0.008(4) 0.021(4) 0.014(3)
C18A 0.080(8) 0.114(9) 0.057(9) 0.025(7) 0.018(7) 0.043(7)
K1B 0.036(2) 0.0317(19) 0.066(4) 0.009(2) 0.010(2) -0.0025(15)
C1B 0.058(5) 0.059(5) 0.065(6) 0.018(5) 0.018(5) 0.025(4)
O2B 0.050(4) 0.043(4) 0.067(5) 0.016(4) 0.020(4) 0.019(3)
C3B 0.047(5) 0.038(4) 0.071(5) 0.009(4) 0.025(5) 0.006(4)
C4B 0.041(5) 0.033(5) 0.071(5) 0.006(4) 0.024(4) 0.004(4)
O5B 0.045(4) 0.039(3) 0.067(4) 0.008(3) 0.014(3) 0.002(3)
C6B 0.054(4) 0.045(5) 0.067(5) 0.002(4) 0.004(4) 0.012(4)
C7B 0.054(4) 0.046(4) 0.063(5) 0.003(4) 0.008(4) 0.022(4)
O8B 0.055(4) 0.047(4) 0.063(4) 0.008(4) 0.020(4) 0.012(3)
C9B 0.060(4) 0.055(4) 0.067(5) 0.012(4) 0.023(4) 0.021(4)
C10B 0.059(5) 0.052(4) 0.068(5) 0.014(4) 0.025(5) 0.010(4)
O11B 0.050(4) 0.044(4) 0.072(5) 0.008(4) 0.021(4) 0.002(3)
C12B 0.040(5) 0.042(4) 0.074(5) 0.006(4) 0.018(4) 0.002(4)
C13B 0.036(4) 0.049(4) 0.076(6) 0.002(5) 0.012(4) 0.008(4)
O14B 0.040(4) 0.062(4) 0.067(5) 0.003(4) 0.007(4) 0.011(3)
C15B 0.053(5) 0.064(5) 0.068(6) 0.005(5) 0.001(5) 0.017(4)
C16B 0.063(5) 0.069(5) 0.067(5) 0.009(5) 0.002(5) 0.022(4)
O17B 0.063(4) 0.063(4) 0.060(5) 0.009(4) 0.009(4) 0.021(3)
C18B 0.059(5) 0.064(5) 0.066(6) 0.013(5) 0.015(5) 0.035(4)
K1C 0.034(3) 0.018(2) 0.053(4) 0.000(2) 0.014(3) 0.0023(17)
C1C 0.058(5) 0.051(5) 0.066(6) 0.017(5) 0.023(5) 0.021(4)
O2C 0.050(4) 0.036(4) 0.067(5) 0.013(4) 0.025(4) 0.009(3)
C3C 0.044(5) 0.037(5) 0.072(6) 0.010(4) 0.026(5) -0.002(4)
C4C 0.044(4) 0.036(5) 0.071(6) 0.001(4) 0.015(4) 0.004(4)
O5C 0.049(4) 0.035(4) 0.064(5) -0.002(4) 0.008(4) 0.014(3)
C6C 0.052(5) 0.045(5) 0.066(5) -0.009(4) 0.006(4) 0.014(4)
C7C 0.056(5) 0.051(5) 0.061(5) -0.003(4) 0.009(4) 0.023(4)
O8C 0.052(4) 0.042(4) 0.060(4) 0.006(4) 0.020(4) 0.027(3)
C9C 0.062(5) 0.055(5) 0.062(5) 0.011(4) 0.026(4) 0.024(4)
C10C 0.059(5) 0.047(5) 0.065(5) 0.016(4) 0.029(4) 0.019(4)
O11C 0.053(4) 0.045(4) 0.071(5) 0.011(4) 0.029(4) 0.011(3)
C12C 0.051(5) 0.049(4) 0.078(6) 0.006(4) 0.025(5) 0.001(4)
C13C 0.042(5) 0.048(4) 0.076(6) 0.000(4) 0.018(4) 0.001(4)
O14C 0.042(4) 0.059(4) 0.079(5) 0.003(4) 0.007(5) 0.002(4)
C15C 0.051(5) 0.064(5) 0.072(6) -0.002(5) 0.003(5) 0.016(4)
C16C 0.060(5) 0.070(5) 0.068(5) 0.004(5) -0.001(4) 0.020(4)
O17C 0.064(5) 0.063(5) 0.063(5) 0.011(5) 0.003(5) 0.020(4)
C18C 0.064(5) 0.060(5) 0.063(5) 0.016(4) 0.012(4) 0.027(4)
C1D 0.087(9) 0.115(9) 0.129(14) 0.043(9) 0.014(8) 0.016(6)
C2D 0.073(7) 0.067(6) 0.077(9) 0.013(6) -0.008(6) 0.016(5)
C3D 0.098(8) 0.043(5) 0.085(9) 0.004(5) 0.009(7) 0.029(5)
C4D 0.098(10) 0.091(8) 0.098(11) 0.016(7) 0.015(8) 0.030(6)
C5D 0.088(9) 0.109(10) 0.118(13) 0.013(8) 0.005(9) 0.009(7)
C6D 0.081(9) 0.092(8) 0.106(12) -0.025(8) -0.006(8) -0.005(6)
C7D 0.105(9) 0.058(6) 0.102(10) -0.016(6) 0.005(7) 0.020(5)
C1E 0.10(2) 0.121(16) 0.18(3) -0.044(14) 0.07(2) 0.027(14)
C2E 0.100(16) 0.142(15) 0.145(15) -0.019(11) 0.050(13) 0.020(12)
C3E 0.113(17) 0.155(14) 0.165(16) -0.009(14) 0.000(14) 0.067(13)
C4E 0.147(18) 0.186(16) 0.168(17) 0.020(14) 0.018(13) 0.050(14)
C5E 0.160(19) 0.161(16) 0.160(19) 0.001(14) 0.021(15) 0.058(13)
C6E 0.136(19) 0.148(16) 0.148(16) -0.001(14) 0.032(14) 0.016(13)
C7E 0.083(13) 0.132(15) 0.129(15) -0.023(11) 0.047(12) 0.032(12)

loop_
_atom_type_symbol
_atom_type_description
_atom_type_scat_dispersion_real
_atom_type_scat_dispersion_imag
_atom_type_scat_source
C C 0.0033 0.0016 'International Tables Vol C Tables 4.2.6.8 and 6.1.1.4'
H H 0.0000 0.0000 'International Tables Vol C Tables 4.2.6.8 and 6.1.1.4'
O O 0.0106 0.0060 'International Tables Vol C Tables 4.2.6.8 and 6.1.1.4'
K K 0.2009 0.2494 'International Tables Vol C Tables 4.2.6.8 and 6.1.1.4'
Cu Cu 0.3201 1.2651 'International Tables Vol C Tables 4.2.6.8 and 6.1.1.4'
Ru Ru -1.2594 0.8363 'International Tables Vol C Tables 4.2.6.8 and 6.1.1.4'
Pb Pb -3.3944 10.1111 'International Tables Vol C Tables 4.2.6.8 and 6.1.1.4'

loop_
_geom_angle_atom_site_label_1
_geom_angle_atom_site_label_2
_geom_angle_atom_site_label_3
_geom_angle
_geom_angle_site_symmetry_1
_geom_angle_site_symmetry_3
_geom_angle_publ_flag
Ru1 Cu1 Pb2 116.69(4) . . ?
Ru1 Cu1 Pb8 60.67(2) . . ?
Pb2 Cu1 Pb8 177.36(4) . . ?
Ru1 Cu1 Pb9 61.08(2) . . ?
Pb2 Cu1 Pb9 117.72(3) . . ?
Pb8 Cu1 Pb9 61.490(18) . . ?
Ru1 Cu1 Pb3 115.78(4) . . ?
Pb2 Cu1 Pb3 63.569(19) . . ?
Pb8 Cu1 Pb3 117.08(3) . . ?
Pb9 Cu1 Pb3 176.84(4) . . ?
Ru1 Cu1 Pb10 60.44(2) . . ?
Pb2 Cu1 Pb10 66.12(2) . . ?
Pb8 Cu1 Pb10 111.75(3) . . ?
Pb9 Cu1 Pb10 61.883(18) . . ?
Pb3 Cu1 Pb10 117.33(3) . . ?
Ru1 Cu1 Pb6 116.48(3) . . ?
Pb2 Cu1 Pb6 63.85(2) . . ?
Pb8 Cu1 Pb6 117.03(3) . . ?
Pb9 Cu1 Pb6 65.264(19) . . ?
Pb3 Cu1 Pb6 117.49(3) . . ?
Pb10 Cu1 Pb6 65.914(19) . . ?
Ru1 Cu1 Pb7 60.36(2) . . ?
Pb2 Cu1 Pb7 117.29(3) . . ?
Pb8 Cu1 Pb7 61.68(2) . . ?
Pb9 Cu1 Pb7 112.01(3) . . ?
Pb3 Cu1 Pb7 65.193(19) . . ?
Pb10 Cu1 Pb7 111.56(4) . . ?
Pb6 Cu1 Pb7 176.83(4) . . ?
Ru1 Cu1 Pb11 59.81(3) . . ?
Pb2 Cu1 Pb11 66.26(2) . . ?
Pb8 Cu1 Pb11 111.47(4) . . ?
Pb9 Cu1 Pb11 111.65(3) . . ?
Pb3 Cu1 Pb11 65.93(2) . . ?
Pb10 Cu1 Pb11 61.13(2) . . ?
Pb6 Cu1 Pb11 117.63(3) . . ?
Pb7 Cu1 Pb11 61.41(2) . . ?
Ru1 Cu1 Pb4 116.60(3) . . ?
Pb2 Cu1 Pb4 116.46(3) . . ?
Pb8 Cu1 Pb4 65.631(19) . . ?
Pb9 Cu1 Pb4 116.85(3) . . ?
Pb3 Cu1 Pb4 63.776(18) . . ?
Pb10 Cu1 Pb4 177.02(4) . . ?
Pb6 Cu1 Pb4 116.33(4) . . ?
Pb7 Cu1 Pb4 66.12(2) . . ?
Pb11 Cu1 Pb4 118.07(3) . . ?
Ru1 Cu1 Pb5 117.35(3) . . ?
Pb2 Cu1 Pb5 116.17(4) . . ?
Pb8 Cu1 Pb5 66.06(2) . . ?
Pb9 Cu1 Pb5 66.09(2) . . ?
Pb3 Cu1 Pb5 116.26(3) . . ?
Pb10 Cu1 Pb5 118.06(3) . . ?
Pb6 Cu1 Pb5 63.36(2) . . ?
Pb7 Cu1 Pb5 117.45(3) . . ?
Pb11 Cu1 Pb5 177.15(4) . . ?
Pb4 Cu1 Pb5 62.59(2) . . ?
Ru1 Cu1 Pb1 178.99(4) . . ?
Pb2 Cu1 Pb1 64.23(2) . . ?
Pb8 Cu1 Pb1 118.41(3) . . ?
Pb9 Cu1 Pb1 119.02(3) . . ?
Pb3 Cu1 Pb1 64.11(2) . . ?
Pb10 Cu1 Pb1 120.55(3) . . ?
Pb6 Cu1 Pb1 64.20(2) . . ?
Pb7 Cu1 Pb1 118.96(3) . . ?
Pb11 Cu1 Pb1 120.69(3) . . ?
Pb4 Cu1 Pb1 62.42(2) . . ?
Pb5 Cu1 Pb1 62.15(2) . . ?
Cu1 Pb1 Pb5 58.569(19) . . ?
Cu1 Pb1 Pb4 58.201(18) . . ?
Pb5 Pb1 Pb4 59.963(10) . . ?
Cu1 Pb1 Pb2 56.186(18) . . ?
Pb5 Pb1 Pb2 106.459(13) . . ?
Pb4 Pb1 Pb2 106.203(15) . . ?
Cu1 Pb1 Pb3 56.661(18) . . ?
Pb5 Pb1 Pb3 107.024(14) . . ?
Pb4 Pb1 Pb3 59.799(11) . . ?
Pb2 Pb1 Pb3 58.362(11) . . ?
Cu1 Pb1 Pb6 56.909(17) . . ?
Pb5 Pb1 Pb6 59.681(9) . . ?
Pb4 Pb1 Pb6 106.729(13) . . ?
Pb2 Pb1 Pb6 58.686(10) . . ?
Pb3 Pb1 Pb6 105.251(14) . . ?
Cu1 Pb2 Pb3 58.639(16) . . ?
Cu1 Pb2 Pb6 58.788(19) . . ?
Pb3 Pb2 Pb6 109.141(12) . . ?
Cu1 Pb2 Pb1 59.59(2) . . ?
Pb3 Pb2 Pb1 60.954(11) . . ?
Pb6 Pb2 Pb1 61.011(10) . . ?
Cu1 Pb2 Pb10 57.556(19) . . ?
Pb3 Pb2 Pb10 106.470(12) . . ?
Pb6 Pb2 Pb10 61.317(10) . . ?
Pb1 Pb2 Pb10 109.466(12) . . ?
Cu1 Pb2 Pb11 57.67(2) . . ?
Pb3 Pb2 Pb11 61.344(10) . . ?
Pb6 Pb2 Pb11 106.663(12) . . ?
Pb1 Pb2 Pb11 109.584(12) . . ?
Pb10 Pb2 Pb11 55.985(10) . . ?
Cu1 Pb2 K1C 132.47(9) . . ?
Pb3 Pb2 K1C 164.40(10) . . ?
Pb6 Pb2 K1C 76.24(9) . . ?
Pb1 Pb2 K1C 112.56(10) . . ?
Pb10 Pb2 K1C 89.01(10) . . ?
Pb11 Pb2 K1C 132.26(10) . . ?
Cu1 Pb2 K1B 131.66(7) . . ?
Pb3 Pb2 K1B 169.66(7) . . ?
Pb6 Pb2 K1B 80.19(7) . . ?
Pb1 Pb2 K1B 122.95(8) . . ?
Pb10 Pb2 K1B 81.72(8) . . ?
Pb11 Pb2 K1B 121.24(9) . . ?
Cu1 Pb3 Pb2 57.792(18) . . ?
Cu1 Pb3 Pb4 58.831(19) . . ?
Pb2 Pb3 Pb4 107.637(11) . . ?
Cu1 Pb3 Pb1 59.23(2) . . ?
Pb2 Pb3 Pb1 60.684(11) . . ?
Pb4 Pb3 Pb1 59.281(10) . . ?
Cu1 Pb3 Pb7 57.72(2) . . ?
Pb2 Pb3 Pb7 106.454(11) . . ?
Pb4 Pb3 Pb7 61.884(11) . . ?
Pb1 Pb3 Pb7 108.699(12) . . ?
Cu1 Pb3 Pb11 57.43(2) . . ?
Pb2 Pb3 Pb11 61.332(11) . . ?
Pb4 Pb3 Pb11 107.115(11) . . ?
Pb1 Pb3 Pb11 109.365(11) . . ?
Pb7 Pb3 Pb11 56.516(10) . . ?
Cu1 Pb4 Pb5 58.938(19) . . ?
Cu1 Pb4 Pb1 59.38(2) . . ?
Pb5 Pb4 Pb1 59.947(10) . . ?
Cu1 Pb4 Pb3 57.394(17) . . ?
Pb5 Pb4 Pb3 107.889(11) . . ?
Pb1 Pb4 Pb3 60.920(10) . . ?
Cu1 Pb4 Pb8 56.291(19) . . ?
Pb5 Pb4 Pb8 61.544(11) . . ?
Pb1 Pb4 Pb8 107.978(11) . . ?
Pb3 Pb4 Pb8 104.342(13) . . ?
Cu1 Pb4 Pb7 56.57(2) . . ?
Pb5 Pb4 Pb7 106.597(12) . . ?
Pb1 Pb4 Pb7 108.333(13) . . ?
Pb3 Pb4 Pb7 59.789(11) . . ?
Pb8 Pb4 Pb7 55.810(10) . . ?
Cu1 Pb5 Pb1 59.28(2) . . ?
Cu1 Pb5 Pb4 58.470(17) . . ?
Pb1 Pb5 Pb4 60.091(9) . . ?
Cu1 Pb5 Pb6 57.662(18) . . ?
Pb1 Pb5 Pb6 61.269(10) . . ?
Pb4 Pb5 Pb6 108.065(12) . . ?
Cu1 Pb5 Pb8 55.86(2) . . ?
Pb1 Pb5 Pb8 107.411(12) . . ?
Pb4 Pb5 Pb8 60.670(10) . . ?
Pb6 Pb5 Pb8 104.161(13) . . ?
Cu1 Pb5 Pb9 56.036(18) . . ?
Pb1 Pb5 Pb9 108.040(12) . . ?
Pb4 Pb5 Pb9 105.294(14) . . ?
Pb6 Pb5 Pb9 59.881(10) . . ?
Pb8 Pb5 Pb9 55.212(10) . . ?
Cu1 Pb6 Pb2 57.359(18) . . ?
Cu1 Pb6 Pb5 58.98(2) . . ?
Pb2 Pb6 Pb5 107.244(12) . . ?
Cu1 Pb6 Pb1 58.89(2) . . ?
Pb2 Pb6 Pb1 60.302(10) . . ?
Pb5 Pb6 Pb1 59.050(10) . . ?
Cu1 Pb6 Pb9 57.067(18) . . ?
Pb2 Pb6 Pb9 105.652(13) . . ?
Pb5 Pb6 Pb9 61.765(10) . . ?
Pb1 Pb6 Pb9 107.787(11) . . ?
Cu1 Pb6 Pb10 56.97(2) . . ?
Pb2 Pb6 Pb10 60.800(11) . . ?
Pb5 Pb6 Pb10 107.121(13) . . ?
Pb1 Pb6 Pb10 108.508(12) . . ?
Pb9 Pb6 Pb10 56.540(11) . . ?
Cu1 Pb6 K1C 112.31(9) . . ?
Pb2 Pb6 K1C 56.65(8) . . ?
Pb5 Pb6 K1C 157.88(8) . . ?
Pb1 Pb6 K1C 98.84(8) . . ?
Pb9 Pb6 K1C 133.51(9) . . ?
Pb10 Pb6 K1C 79.32(9) . . ?
Ru1 Pb7 Cu1 56.99(2) . . ?
Ru1 Pb7 Pb8 58.495(14) . . ?
Cu1 Pb7 Pb8 58.600(18) . . ?
Ru1 Pb7 Pb11 58.047(13) . . ?
Cu1 Pb7 Pb11 59.39(2) . . ?
Pb8 Pb7 Pb11 107.348(11) . . ?
Ru1 Pb7 Pb3 106.096(16) . . ?
Cu1 Pb7 Pb3 57.084(18) . . ?
Pb8 Pb7 Pb3 107.670(14) . . ?
Pb11 Pb7 Pb3 62.327(11) . . ?
Ru1 Pb7 Pb4 106.328(17) . . ?
Cu1 Pb7 Pb4 57.31(2) . . ?
Pb8 Pb7 Pb4 61.428(11) . . ?
Pb11 Pb7 Pb4 108.909(13) . . ?
Pb3 Pb7 Pb4 58.328(11) . . ?
Ru1 Pb8 Cu1 57.42(3) . . ?
Ru1 Pb8 Pb9 59.320(14) . . ?
Cu1 Pb8 Pb9 59.455(16) . . ?
Ru1 Pb8 Pb7 58.656(13) . . ?
Cu1 Pb8 Pb7 59.718(19) . . ?
Pb9 Pb8 Pb7 108.763(12) . . ?
Ru1 Pb8 Pb4 107.488(16) . . ?
Cu1 Pb8 Pb4 58.078(19) . . ?
Pb9 Pb8 Pb4 108.877(13) . . ?
Pb7 Pb8 Pb4 62.762(11) . . ?
Ru1 Pb8 Pb5 107.816(17) . . ?
Cu1 Pb8 Pb5 58.07(2) . . ?
Pb9 Pb8 Pb5 62.519(10) . . ?
Pb7 Pb8 Pb5 109.175(12) . . ?
Pb4 Pb8 Pb5 57.787(11) . . ?
Ru1 Pb8 K1 129.40(3) . . ?
Cu1 Pb8 K1 130.30(3) . . ?
Pb9 Pb8 K1 168.52(3) . . ?
Pb7 Pb8 K1 82.67(3) . . ?
Pb4 Pb8 K1 76.86(3) . . ?
Pb5 Pb8 K1 115.48(3) . . ?
Ru1 Pb9 Cu1 57.03(3) . . ?
Ru1 Pb9 Pb8 58.524(14) . . ?
Cu1 Pb9 Pb8 59.055(18) . . ?
Ru1 Pb9 Pb10 58.271(14) . . ?
Cu1 Pb9 Pb10 59.304(19) . . ?
Pb8 Pb9 Pb10 107.706(11) . . ?
Ru1 Pb9 Pb6 106.676(16) . . ?
Cu1 Pb9 Pb6 57.67(2) . . ?
Pb8 Pb9 Pb6 108.606(11) . . ?
Pb10 Pb9 Pb6 62.334(11) . . ?
Ru1 Pb9 Pb5 107.021(15) . . ?
Cu1 Pb9 Pb5 57.88(2) . . ?
Pb8 Pb9 Pb5 62.269(11) . . ?
Pb10 Pb9 Pb5 109.023(12) . . ?
Pb6 Pb9 Pb5 58.354(11) . . ?
Ru1 Pb10 Cu1 57.07(2) . . ?
Ru1 Pb10 Pb11 58.237(13) . . ?
Cu1 Pb10 Pb11 59.64(2) . . ?
Ru1 Pb10 Pb9 58.906(14) . . ?
Cu1 Pb10 Pb9 58.813(17) . . ?
Pb11 Pb10 Pb9 107.966(11) . . ?
Ru1 Pb10 Pb2 105.578(15) . . ?
Cu1 Pb10 Pb2 56.329(19) . . ?
Pb11 Pb10 Pb2 62.228(11) . . ?
Pb9 Pb10 Pb2 106.977(13) . . ?
Ru1 Pb10 Pb6 106.220(18) . . ?
Cu1 Pb10 Pb6 57.11(2) . . ?
Pb11 Pb10 Pb6 108.935(12) . . ?
Pb9 Pb10 Pb6 61.125(10) . . ?
Pb2 Pb10 Pb6 57.884(11) . . ?
Ru1 Pb11 Cu1 57.14(2) . . ?
Ru1 Pb11 Pb10 58.902(13) . . ?
Cu1 Pb11 Pb10 59.229(17) . . ?
Ru1 Pb11 Pb7 58.718(14) . . ?
Cu1 Pb11 Pb7 59.202(18) . . ?
Pb10 Pb11 Pb7 108.215(12) . . ?
Ru1 Pb11 Pb2 105.735(17) . . ?
Cu1 Pb11 Pb2 56.07(2) . . ?
Pb10 Pb11 Pb2 61.786(11) . . ?
Pb7 Pb11 Pb2 106.953(14) . . ?
Ru1 Pb11 Pb3 105.698(17) . . ?
Cu1 Pb11 Pb3 56.635(18) . . ?
Pb10 Pb11 Pb3 107.904(14) . . ?
Pb7 Pb11 Pb3 61.157(11) . . ?
Pb2 Pb11 Pb3 57.324(11) . . ?
C4 Ru1 C5 38.0(2) . . ?
C4 Ru1 C2 63.8(3) . . ?
C5 Ru1 C2 64.7(3) . . ?
C4 Ru1 C1 64.2(3) . . ?
C5 Ru1 C1 39.8(3) . . ?
C2 Ru1 C1 37.4(3) . . ?
C4 Ru1 C3 38.8(2) . . ?
C5 Ru1 C3 64.9(3) . . ?
C2 Ru1 C3 37.8(3) . . ?
C1 Ru1 C3 63.7(3) . . ?
C4 Ru1 Cu1 145.9(2) . . ?
C5 Ru1 Cu1 145.0(2) . . ?
C2 Ru1 Cu1 146.8(2) . . ?
C1 Ru1 Cu1 146.2(2) . . ?
C3 Ru1 Cu1 146.16(19) . . ?
C4 Ru1 Pb11 151.0(2) . . ?
C5 Ru1 Pb11 124.3(2) . . ?
C2 Ru1 Pb11 88.2(2) . . ?
C1 Ru1 Pb11 89.2(2) . . ?
C3 Ru1 Pb11 120.17(18) . . ?
Cu1 Ru1 Pb11 63.05(2) . . ?
C4 Ru1 Pb8 88.7(2) . . ?
C5 Ru1 Pb8 120.3(2) . . ?
C2 Ru1 Pb8 124.8(2) . . ?
C1 Ru1 Pb8 151.8(2) . . ?
C3 Ru1 Pb8 90.7(2) . . ?
Cu1 Ru1 Pb8 61.91(2) . . ?
Pb11 Ru1 Pb8 115.19(2) . . ?
C4 Ru1 Pb10 123.77(18) . . ?
C5 Ru1 Pb10 89.43(19) . . ?
C2 Ru1 Pb10 120.6(2) . . ?
C1 Ru1 Pb10 88.5(2) . . ?
C3 Ru1 Pb10 151.24(19) . . ?
Cu1 Ru1 Pb10 62.49(2) . . ?
Pb11 Ru1 Pb10 62.860(15) . . ?
Pb8 Ru1 Pb10 114.47(3) . . ?
C4 Ru1 Pb7 120.95(18) . . ?
C5 Ru1 Pb7 152.2(2) . . ?
C2 Ru1 Pb7 90.45(19) . . ?
C1 Ru1 Pb7 123.6(2) . . ?
C3 Ru1 Pb7 87.96(16) . . ?
Cu1 Ru1 Pb7 62.65(2) . . ?
Pb11 Ru1 Pb7 63.235(13) . . ?
Pb8 Ru1 Pb7 62.849(15) . . ?
Pb10 Ru1 Pb7 115.16(2) . . ?
C4 Ru1 Pb9 90.1(2) . . ?
C5 Ru1 Pb9 87.5(2) . . ?
C2 Ru1 Pb9 151.3(2) . . ?
C1 Ru1 Pb9 121.7(2) . . ?
C3 Ru1 Pb9 124.72(18) . . ?
Cu1 Ru1 Pb9 61.89(2) . . ?
Pb11 Ru1 Pb9 115.00(2) . . ?
Pb8 Ru1 Pb9 62.156(16) . . ?
Pb10 Ru1 Pb9 62.823(16) . . ?
Pb7 Ru1 Pb9 114.56(2) . . ?
C2 C1 C6 127.2(8) . . ?
C2 C1 C5 107.1(7) . . ?
C6 C1 C5 125.0(7) . . ?
C2 C1 Ru1 70.3(5) . . ?
C6 C1 Ru1 133.2(8) . . ?
C5 C1 Ru1 69.0(4) . . ?
C1 C2 C3 110.9(7) . . ?
C1 C2 C7 125.0(8) . . ?
C3 C2 C7 123.1(7) . . ?
C1 C2 Ru1 72.3(5) . . ?
C3 C2 Ru1 72.4(5) . . ?
C7 C2 Ru1 131.1(6) . . ?
C2 C3 C8 127.0(7) . . ?
C2 C3 C4 105.8(6) . . ?
C8 C3 C4 126.8(7) . . ?
C2 C3 Ru1 69.8(4) . . ?
C8 C3 Ru1 131.7(6) . . ?
C4 C3 Ru1 69.0(4) . . ?
C5 C4 C3 110.0(6) . . ?
C5 C4 C9 125.6(6) . . ?
C3 C4 C9 123.7(7) . . ?
C5 C4 Ru1 71.2(4) . . ?
C3 C4 Ru1 72.2(4) . . ?
C9 C4 Ru1 130.7(6) . . ?
C4 C5 C10 128.7(7) . . ?
C4 C5 C1 106.2(6) . . ?
C10 C5 C1 123.5(7) . . ?
C4 C5 Ru1 70.8(4) . . ?
C10 C5 Ru1 134.0(6) . . ?
C1 C5 Ru1 71.2(4) . . ?
C1 C6 H6A 109.5 . . ?
C1 C6 H6B 109.5 . . ?
H6A C6 H6B 109.5 . . ?
C1 C6 H6C 109.5 . . ?
H6A C6 H6C 109.5 . . ?
H6B C6 H6C 109.5 . . ?
C2 C7 H7A 109.5 . . ?
C2 C7 H7B 109.5 . . ?
H7A C7 H7B 109.5 . . ?
C2 C7 H7C 109.5 . . ?
H7A C7 H7C 109.5 . . ?
H7B C7 H7C 109.5 . . ?
C3 C8 H8A 109.5 . . ?
C3 C8 H8B 109.5 . . ?
H8A C8 H8B 109.5 . . ?
C3 C8 H8C 109.5 . . ?
H8A C8 H8C 109.5 . . ?
H8B C8 H8C 109.5 . . ?
C4 C9 H9A 109.5 . . ?
C4 C9 H9B 109.5 . . ?
H9A C9 H9B 109.5 . . ?
C4 C9 H9C 109.5 . . ?
H9A C9 H9C 109.5 . . ?
H9B C9 H9C 109.5 . . ?
C5 C10 H10A 109.5 . . ?
C5 C10 H10B 109.5 . . ?
H10A C10 H10B 109.5 . . ?
C5 C10 H10C 109.5 . . ?
H10A C10 H10C 109.5 . . ?
H10B C10 H10C 109.5 . . ?
O5A K1 O17A 118.08(16) . . ?
O5A K1 O11A 120.07(17) . . ?
O17A K1 O11A 119.29(16) . . ?
O5A K1 O14A 165.92(16) . . ?
O17A K1 O14A 59.23(16) . . ?
O11A K1 O14A 60.10(15) . . ?
O5A K1 O8A 61.01(14) . . ?
O17A K1 O8A 154.71(16) . . ?
O11A K1 O8A 59.92(15) . . ?
O14A K1 O8A 114.75(15) . . ?
O5A K1 O2A 58.74(16) . . ?
O17A K1 O2A 59.35(17) . . ?
O11A K1 O2A 162.89(16) . . ?
O14A K1 O2A 116.38(18) . . ?
O8A K1 O2A 113.15(16) . . ?
O5A K1 Pb8 77.42(11) . . ?
O17A K1 Pb8 99.86(12) . . ?
O11A K1 Pb8 108.01(11) . . ?
O14A K1 Pb8 116.42(12) . . ?
O8A K1 Pb8 104.20(11) . . ?
O2A K1 Pb8 88.67(11) . . ?
O2A C1A C18A 108.0(7) . . ?
O2A C1A H1A1 110.1 . . ?
C18A C1A H1A1 110.1 . . ?
O2A C1A H1A2 110.1 . . ?
C18A C1A H1A2 110.1 . . ?
H1A1 C1A H1A2 108.4 . . ?
C1A O2A C3A 113.0(6) . . ?
C1A O2A K1 115.7(4) . . ?
C3A O2A K1 110.0(4) . . ?
O2A C3A C4A 108.9(6) . . ?
O2A C3A H3A1 109.9 . . ?
C4A C3A H3A1 109.9 . . ?
O2A C3A H3A2 109.9 . . ?
C4A C3A H3A2 109.9 . . ?
H3A1 C3A H3A2 108.3 . . ?
O5A C4A C3A 109.3(6) . . ?
O5A C4A H4A1 109.8 . . ?
C3A C4A H4A1 109.8 . . ?
O5A C4A H4A2 109.8 . . ?
C3A C4A H4A2 109.8 . . ?
H4A1 C4A H4A2 108.3 . . ?
C4A O5A C6A 110.9(6) . . ?
C4A O5A K1 121.5(5) . . ?
C6A O5A K1 116.1(4) . . ?
O5A C6A C7A 109.5(6) . . ?
O5A C6A H6A1 109.8 . . ?
C7A C6A H6A1 109.8 . . ?
O5A C6A H6A2 109.8 . . ?
C7A C6A H6A2 109.8 . . ?
H6A1 C6A H6A2 108.2 . . ?
O8A C7A C6A 109.4(6) . . ?
O8A C7A H7A1 109.8 . . ?
C6A C7A H7A1 109.8 . . ?
O8A C7A H7A2 109.8 . . ?
C6A C7A H7A2 109.8 . . ?
H7A1 C7A H7A2 108.2 . . ?
C9A O8A C7A 110.9(5) . . ?
C9A O8A K1 113.3(4) . . ?
C7A O8A K1 109.7(4) . . ?
O8A C9A C10A 108.6(6) . . ?
O8A C9A H9A1 110.0 . . ?
C10A C9A H9A1 110.0 . . ?
O8A C9A H9A2 110.0 . . ?
C10A C9A H9A2 110.0 . . ?
H9A1 C9A H9A2 108.3 . . ?
O11A C10A C9A 107.9(5) . . ?
O11A C10A H10D 110.1 . . ?
C9A C10A H10D 110.1 . . ?
O11A C10A H10E 110.1 . . ?
C9A C10A H10E 110.1 . . ?
H10D C10A H10E 108.4 . . ?
C10A O11A C12A 112.0(5) . . ?
C10A O11A K1 116.4(4) . . ?
C12A O11A K1 116.9(4) . . ?
O11A C12A C13A 109.9(5) . . ?
O11A C12A H12A 109.7 . . ?
C13A C12A H12A 109.7 . . ?
O11A C12A H12B 109.7 . . ?
C13A C12A H12B 109.7 . . ?
H12A C12A H12B 108.2 . . ?
O14A C13A C12A 108.8(6) . . ?
O14A C13A H13A 109.9 . . ?
C12A C13A H13A 109.9 . . ?
O14A C13A H13B 109.9 . . ?
C12A C13A H13B 109.9 . . ?
H13A C13A H13B 108.3 . . ?
C15A O14A C13A 112.4(6) . . ?
C15A O14A K1 112.3(4) . . ?
C13A O14A K1 109.0(4) . . ?
O14A C15A C16A 107.1(7) . . ?
O14A C15A H15A 110.3 . . ?
C16A C15A H15A 110.3 . . ?
O14A C15A H15B 110.3 . . ?
C16A C15A H15B 110.3 . . ?
H15A C15A H15B 108.5 . . ?
O17A C16A C15A 108.5(7) . . ?
O17A C16A H16A 110.0 . . ?
C15A C16A H16A 110.0 . . ?
O17A C16A H16B 110.0 . . ?
C15A C16A H16B 110.0 . . ?
H16A C16A H16B 108.4 . . ?
C18A O17A C16A 111.2(6) . . ?
C18A O17A K1 115.5(5) . . ?
C16A O17A K1 116.9(5) . . ?
O17A C18A C1A 108.9(7) . . ?
O17A C18A H18A 109.9 . . ?
C1A C18A H18A 109.9 . . ?
O17A C18A H18B 109.9 . . ?
C1A C18A H18B 109.9 . . ?
H18A C18A H18B 108.3 . . ?
O8B K1B O2B 119.3(3) . . ?
O8B K1B O14B 119.7(3) . . ?
O2B K1B O14B 116.8(3) . . ?
O8B K1B O5B 60.1(2) . . ?
O2B K1B O5B 59.3(2) . . ?
O14B K1B O5B 162.0(4) . . ?
O8B K1B O11B 59.8(2) . . ?
O2B K1B O11B 159.4(3) . . ?
O14B K1B O11B 59.8(2) . . ?
O5B K1B O11B 116.7(3) . . ?
O8B K1B O17B 155.6(4) . . ?
O2B K1B O17B 58.5(3) . . ?
O14B K1B O17B 58.6(2) . . ?
O5B K1B O17B 113.3(3) . . ?
O11B K1B O17B 112.8(3) . . ?
O8B K1B Pb2 101.2(2) . . ?
O2B K1B Pb2 112.7(3) . . ?
O14B K1B Pb2 75.5(3) . . ?
O5B K1B Pb2 122.5(2) . . ?
O11B K1B Pb2 86.8(2) . . ?
O17B K1B Pb2 101.5(3) . . ?
O2B C1B C18B 109.2(8) . . ?
O2B C1B H1B1 109.8 . . ?
C18B C1B H1B1 109.8 . . ?
O2B C1B H1B2 109.8 . . ?
C18B C1B H1B2 109.8 . . ?
H1B1 C1B H1B2 108.3 . . ?
C1B O2B C3B 111.7(8) . . ?
C1B O2B K1B 118.7(7) . . ?
C3B O2B K1B 118.9(6) . . ?
O2B C3B C4B 110.1(8) . . ?
O2B C3B H3B1 109.6 . . ?
C4B C3B H3B1 109.6 . . ?
O2B C3B H3B2 109.6 . . ?
C4B C3B H3B2 109.6 . . ?
H3B1 C3B H3B2 108.1 . . ?
O5B C4B C3B 108.0(9) . . ?
O5B C4B H4B1 110.1 . . ?
C3B C4B H4B1 110.1 . . ?
O5B C4B H4B2 110.1 . . ?
C3B C4B H4B2 110.1 . . ?
H4B1 C4B H4B2 108.4 . . ?
C4B O5B C6B 112.5(8) . . ?
C4B O5B K1B 110.8(7) . . ?
C6B O5B K1B 114.3(7) . . ?
O5B C6B C7B 110.4(9) . . ?
O5B C6B H6B1 109.6 . . ?
C7B C6B H6B1 109.6 . . ?
O5B C6B H6B2 109.6 . . ?
C7B C6B H6B2 109.6 . . ?
H6B1 C6B H6B2 108.1 . . ?
O8B C7B C6B 111.5(9) . . ?
O8B C7B H7B1 109.3 . . ?
C6B C7B H7B1 109.3 . . ?
O8B C7B H7B2 109.3 . . ?
C6B C7B H7B2 109.3 . . ?
H7B1 C7B H7B2 108.0 . . ?
C7B O8B C9B 112.4(8) . . ?
C7B O8B K1B 118.0(6) . . ?
C9B O8B K1B 118.1(7) . . ?
O8B C9B C10B 106.9(9) . . ?
O8B C9B H9B1 110.3 . . ?
C10B C9B H9B1 110.3 . . ?
O8B C9B H9B2 110.3 . . ?
C10B C9B H9B2 110.3 . . ?
H9B1 C9B H9B2 108.6 . . ?
O11B C10B C9B 108.2(9) . . ?
O11B C10B H10F 110.1 . . ?
C9B C10B H10F 110.1 . . ?
O11B C10B H10G 110.1 . . ?
C9B C10B H10G 110.1 . . ?
H10F C10B H10G 108.4 . . ?
C10B O11B C12B 113.8(8) . . ?
C10B O11B K1B 110.0(8) . . ?
C12B O11B K1B 109.3(8) . . ?
O11B C12B C13B 110.4(9) . . ?
O11B C12B H12C 109.6 . . ?
C13B C12B H12C 109.6 . . ?
O11B C12B H12D 109.6 . . ?
C13B C12B H12D 109.6 . . ?
H12C C12B H12D 108.1 . . ?
O14B C13B C12B 110.1(9) . . ?
O14B C13B H13C 109.6 . . ?
C12B C13B H13C 109.6 . . ?
O14B C13B H13D 109.6 . . ?
C12B C13B H13D 109.6 . . ?
H13C C13B H13D 108.2 . . ?
C15B O14B C13B 111.4(8) . . ?
C15B O14B K1B 118.7(7) . . ?
C13B O14B K1B 119.0(6) . . ?
O14B C15B C16B 109.3(9) . . ?
O14B C15B H15C 109.8 . . ?
C16B C15B H15C 109.8 . . ?
O14B C15B H15D 109.8 . . ?
C16B C15B H15D 109.8 . . ?
H15C C15B H15D 108.3 . . ?
O17B C16B C15B 105.6(9) . . ?
O17B C16B H16C 110.6 . . ?
C15B C16B H16C 110.6 . . ?
O17B C16B H16D 110.6 . . ?
C15B C16B H16D 110.6 . . ?
H16C C16B H16D 108.7 . . ?
C18B O17B C16B 109.4(8) . . ?
C18B O17B K1B 113.4(7) . . ?
C16B O17B K1B 110.2(7) . . ?
O17B C18B C1B 106.5(8) . . ?
O17B C18B H18C 110.4 . . ?
C1B C18B H18C 110.4 . . ?
O17B C18B H18D 110.4 . . ?
C1B C18B H18D 110.4 . . ?
H18C C18B H18D 108.6 . . ?
O5C K1C O2C 61.1(5) . . ?
O5C K1C O14C 162.6(5) . . ?
O2C K1C O14C 121.7(5) . . ?
O5C K1C O11C 110.2(6) . . ?
O2C K1C O11C 160.7(5) . . ?
O14C K1C O11C 61.0(5) . . ?
O5C K1C O8C 59.2(4) . . ?
O2C K1C O8C 103.3(4) . . ?
O14C K1C O8C 104.8(5) . . ?
O11C K1C O8C 59.4(4) . . ?
O5C K1C O17C 118.5(5) . . ?
O2C K1C O17C 61.1(4) . . ?
O14C K1C O17C 60.6(5) . . ?
O11C K1C O17C 117.2(5) . . ?
O8C K1C O17C 118.0(5) . . ?
O5C K1C C18C 102.2(5) . . ?
O2C K1C C18C 41.9(5) . . ?
O14C K1C C18C 80.1(5) . . ?
O11C K1C C18C 137.8(6) . . ?
O8C K1C C18C 122.6(5) . . ?
O17C K1C C18C 20.6(4) . . ?
O5C K1C C4C 23.5(5) . . ?
O2C K1C C4C 40.9(5) . . ?
O14C K1C C4C 162.4(5) . . ?
O11C K1C C4C 133.5(6) . . ?
O8C K1C C4C 81.0(5) . . ?
O17C K1C C4C 101.8(5) . . ?
C18C K1C C4C 82.8(5) . . ?
O5C K1C C12C 131.4(6) . . ?
O2C K1C C12C 161.7(5) . . ?
O14C K1C C12C 41.8(6) . . ?
O11C K1C C12C 21.3(5) . . ?
O8C K1C C12C 78.8(5) . . ?
O17C K1C C12C 101.6(5) . . ?
C18C K1C C12C 121.7(6) . . ?
C4C K1C C12C 154.3(6) . . ?
O5C K1C C16C 141.5(5) . . ?
O2C K1C C16C 83.1(5) . . ?
O14C K1C C16C 38.9(5) . . ?
O11C K1C C16C 99.0(6) . . ?
O8C K1C C16C 122.8(5) . . ?
O17C K1C C16C 23.0(4) . . ?
C18C K1C C16C 41.3(5) . . ?
C4C K1C C16C 124.0(6) . . ?
C12C K1C C16C 80.7(6) . . ?
O5C K1C Pb2 121.7(3) . . ?
O2C K1C Pb2 113.1(4) . . ?
O14C K1C Pb2 74.2(4) . . ?
O11C K1C Pb2 86.1(3) . . ?
O8C K1C Pb2 137.5(3) . . ?
O17C K1C Pb2 98.8(4) . . ?
C18C K1C Pb2 99.4(4) . . ?
C4C K1C Pb2 113.0(4) . . ?
C12C K1C Pb2 73.4(4) . . ?
C16C K1C Pb2 83.7(4) . . ?
O5C K1C Pb6 76.3(3) . . ?
O2C K1C Pb6 81.5(3) . . ?
O14C K1C Pb6 120.6(4) . . ?
O11C K1C Pb6 114.3(4) . . ?
O8C K1C Pb6 123.0(3) . . ?
O17C K1C Pb6 113.7(4) . . ?
C18C K1C Pb6 98.9(4) . . ?
C4C K1C Pb6 66.2(3) . . ?
C12C K1C Pb6 112.9(4) . . ?
C16C K1C Pb6 114.2(4) . . ?
Pb2 K1C Pb6 47.11(7) . . ?
C18C C1C O2C 108.4(17) . . ?
C18C C1C H1C1 110.0 . . ?
O2C C1C H1C1 110.0 . . ?
C18C C1C H1C2 110.0 . . ?
O2C C1C H1C2 110.0 . . ?
H1C1 C1C H1C2 108.4 . . ?
C3C O2C C1C 115.0(14) . . ?
C3C O2C K1C 119.4(13) . . ?
C1C O2C K1C 115.7(11) . . ?
O2C C3C C4C 107.8(16) . . ?
O2C C3C H3C1 110.1 . . ?
C4C C3C H3C1 110.1 . . ?
O2C C3C H3C2 110.1 . . ?
C4C C3C H3C2 110.1 . . ?
H3C1 C3C H3C2 108.5 . . ?
C3C C4C O5C 110.4(16) . . ?
C3C C4C K1C 82.9(11) . . ?
O5C C4C K1C 46.8(9) . . ?
C3C C4C H4C1 109.6 . . ?
O5C C4C H4C1 109.6 . . ?
K1C C4C H4C1 85.1 . . ?
C3C C4C H4C2 109.6 . . ?
O5C C4C H4C2 109.6 . . ?
K1C C4C H4C2 156.4 . . ?
H4C1 C4C H4C2 108.1 . . ?
C6C O5C C4C 108.7(13) . . ?
C6C O5C K1C 117.7(11) . . ?
C4C O5C K1C 109.6(13) . . ?
O5C C6C C7C 103.5(15) . . ?
O5C C6C H6C1 111.1 . . ?
C7C C6C H6C1 111.1 . . ?
O5C C6C H6C2 111.1 . . ?
C7C C6C H6C2 111.1 . . ?
H6C1 C6C H6C2 109.0 . . ?
O8C C7C C6C 115(2) . . ?
O8C C7C H7C1 108.4 . . ?
C6C C7C H7C1 108.4 . . ?
O8C C7C H7C2 108.4 . . ?
C6C C7C H7C2 108.4 . . ?
H7C1 C7C H7C2 107.5 . . ?
C9C O8C C7C 115.8(17) . . ?
C9C O8C K1C 117.2(10) . . ?
C7C O8C K1C 112.3(11) . . ?
O8C C9C C10C 108.5(19) . . ?
O8C C9C H9C1 110.0 . . ?
C10C C9C H9C1 110.0 . . ?
O8C C9C H9C2 110.0 . . ?
C10C C9C H9C2 110.0 . . ?
H9C1 C9C H9C2 108.4 . . ?
O11C C10C C9C 112.8(17) . . ?
O11C C10C H10H 109.0 . . ?
C9C C10C H10H 109.0 . . ?
O11C C10C H10I 109.0 . . ?
C9C C10C H10I 109.0 . . ?
H10H C10C H10I 107.8 . . ?
C12C O11C C10C 112.4(17) . . ?
C12C O11C K1C 110.9(14) . . ?
C10C O11C K1C 113.7(11) . . ?
O11C C12C C13C 119.4(18) . . ?
O11C C12C K1C 47.8(10) . . ?
C13C C12C K1C 84.6(12) . . ?
O11C C12C H12E 107.5 . . ?
C13C C12C H12E 107.5 . . ?
K1C C12C H12E 90.2 . . ?
O11C C12C H12F 107.5 . . ?
C13C C12C H12F 107.5 . . ?
K1C C12C H12F 154.2 . . ?
H12E C12C H12F 107.0 . . ?
O14C C13C C12C 109.0(18) . . ?
O14C C13C H13E 109.9 . . ?
C12C C13C H13E 109.9 . . ?
O14C C13C H13F 109.9 . . ?
C12C C13C H13F 109.9 . . ?
H13E C13C H13F 108.3 . . ?
C15C O14C C13C 108.4(18) . . ?
C15C O14C K1C 122.5(13) . . ?
C13C O14C K1C 120.2(15) . . ?
O14C C15C C16C 108(2) . . ?
O14C C15C H15E 110.2 . . ?
C16C C15C H15E 110.2 . . ?
O14C C15C H15F 110.2 . . ?
C16C C15C H15F 110.2 . . ?
H15E C15C H15F 108.5 . . ?
O17C C16C C15C 123(2) . . ?
O17C C16C K1C 52.5(11) . . ?
C15C C16C K1C 83.2(15) . . ?
O17C C16C H16E 106.6 . . ?
C15C C16C H16E 106.6 . . ?
K1C C16C H16E 157.6 . . ?
O17C C16C H16F 106.6 . . ?
C15C C16C H16F 106.6 . . ?
K1C C16C H16F 89.2 . . ?
H16E C16C H16F 106.5 . . ?
C18C O17C C16C 132(2) . . ?
C18C O17C K1C 106.6(14) . . ?
C16C O17C K1C 104.5(12) . . ?
O17C C18C C1C 123(2) . . ?
O17C C18C K1C 52.8(12) . . ?
C1C C18C K1C 85.3(15) . . ?
O17C C18C H18E 106.7 . . ?
C1C C18C H18E 106.7 . . ?
K1C C18C H18E 85.5 . . ?
O17C C18C H18F 106.7 . . ?
C1C C18C H18F 106.7 . . ?
K1C C18C H18F 159.1 . . ?
H18E C18C H18F 106.6 . . ?
C2D C1D H1D1 109.5 . . ?
C2D C1D H1D2 109.5 . . ?
H1D1 C1D H1D2 109.5 . . ?
C2D C1D H1D3 109.5 . . ?
H1D1 C1D H1D3 109.5 . . ?
H1D2 C1D H1D3 109.5 . . ?
C3D C2D C7D 117.1(7) . . ?
C3D C2D C1D 120.5(10) . . ?
C7D C2D C1D 122.4(10) . . ?
C2D C3D C4D 122.4(9) . . ?
C2D C3D H3D 118.8 . . ?
C4D C3D H3D 118.8 . . ?
C5D C4D C3D 121.1(8) . . ?
C5D C4D H4D 119.5 . . ?
C3D C4D H4D 119.5 . . ?
C4D C5D C6D 118.5(8) . . ?
C4D C5D H5D 120.8 . . ?
C6D C5D H5D 120.8 . . ?
C7D C6D C5D 122.9(9) . . ?
C7D C6D H6D 118.5 . . ?
C5D C6D H6D 118.5 . . ?
C6D C7D C2D 117.6(8) . . ?
C6D C7D H7D 121.2 . . ?
C2D C7D H7D 121.2 . . ?
C2E C1E H1E1 109.5 . . ?
C2E C1E H1E2 109.5 . . ?
H1E1 C1E H1E2 109.5 . . ?
C2E C1E H1E3 109.5 . . ?
H1E1 C1E H1E3 109.5 . . ?
H1E2 C1E H1E3 109.5 . . ?
C3E C2E C7E 116.3(10) . . ?
C3E C2E C1E 119.7(15) . . ?
C7E C2E C1E 122.9(14) . . ?
C2E C3E C4E 123.4(13) . . ?
C2E C3E H3E 118.3 . . ?
C4E C3E H3E 118.3 . . ?
C5E C4E C3E 118.8(11) . . ?
C5E C4E H4E 120.6 . . ?
C3E C4E H4E 120.6 . . ?
C4E C5E C6E 118.8(11) . . ?
C4E C5E H5E 120.6 . . ?
C6E C5E H5E 120.6 . . ?
C7E C6E C5E 124.0(13) . . ?
C7E C6E H6E 118.0 . . ?
C5E C6E H6E 118.0 . . ?
C6E C7E C2E 116.3(11) . . ?
C6E C7E H7E 121.9 . . ?
C2E C7E H7E 121.9 . . ?

loop_
_geom_bond_atom_site_label_1
_geom_bond_atom_site_label_2
_geom_bond_distance
_geom_bond_site_symmetry_2
_geom_bond_publ_flag
Cu1 Ru1 2.8428(13) . ?
Cu1 Pb2 2.9624(9) . ?
Cu1 Pb8 2.9762(9) . ?
Cu1 Pb9 2.9886(8) . ?
Cu1 Pb3 2.9896(8) . ?
Cu1 Pb10 3.0039(9) . ?
Cu1 Pb6 3.0088(10) . ?
Cu1 Pb7 3.0111(10) . ?
Cu1 Pb11 3.0168(11) . ?
Cu1 Pb4 3.0367(9) . ?
Cu1 Pb5 3.0518(10) . ?
Cu1 Pb1 3.0748(11) . ?
Pb1 Pb5 3.1622(4) . ?
Pb1 Pb4 3.1668(5) . ?
Pb1 Pb2 3.2109(5) . ?
Pb1 Pb3 3.2193(5) . ?
Pb1 Pb6 3.2333(4) . ?
Pb2 Pb3 3.1352(4) . ?
Pb2 Pb6 3.1580(4) . ?
Pb2 Pb10 3.2547(5) . ?
Pb2 Pb11 3.2681(6) . ?
Pb2 K1C 3.601(6) . ?
Pb2 K1B 3.739(5) . ?
Pb3 Pb4 3.1837(5) . ?
Pb3 Pb7 3.2327(5) . ?
Pb3 Pb11 3.2684(5) . ?
Pb4 Pb5 3.1627(4) . ?
Pb4 Pb8 3.2590(5) . ?
Pb4 Pb7 3.2994(6) . ?
Pb5 Pb6 3.1829(4) . ?
Pb5 Pb8 3.2865(6) . ?
Pb5 Pb9 3.2940(5) . ?
Pb6 Pb9 3.2341(5) . ?
Pb6 Pb10 3.2710(6) . ?
Pb6 K1C 4.187(6) . ?
Pb7 Ru1 2.9462(6) . ?
Pb7 Pb8 3.0696(4) . ?
Pb7 Pb11 3.0781(4) . ?
Pb8 Ru1 2.9412(7) . ?
Pb8 Pb9 3.0493(4) . ?
Pb8 K1 3.7849(16) . ?
Pb9 Ru1 2.9659(7) . ?
Pb9 Pb10 3.0812(5) . ?
Pb10 Ru1 2.9459(7) . ?
Pb10 Pb11 3.0615(4) . ?
Pb11 Ru1 2.9251(6) . ?
Ru1 C4 2.197(7) . ?
Ru1 C5 2.203(7) . ?
Ru1 C2 2.207(9) . ?
Ru1 C1 2.234(9) . ?
Ru1 C3 2.241(8) . ?
C1 C2 1.424(10) . ?
C1 C6 1.440(11) . ?
C1 C5 1.509(11) . ?
C2 C3 1.442(10) . ?
C2 C7 1.483(10) . ?
C3 C8 1.469(10) . ?
C3 C4 1.477(9) . ?
C4 C5 1.434(9) . ?
C4 C9 1.503(9) . ?
C5 C10 1.458(9) . ?
C6 H6A 0.9800 . ?
C6 H6B 0.9800 . ?
C6 H6C 0.9800 . ?
C7 H7A 0.9800 . ?
C7 H7B 0.9800 . ?
C7 H7C 0.9800 . ?
C8 H8A 0.9800 . ?
C8 H8B 0.9800 . ?
C8 H8C 0.9800 . ?
C9 H9A 0.9800 . ?
C9 H9B 0.9800 . ?
C9 H9C 0.9800 . ?
C10 H10A 0.9800 . ?
C10 H10B 0.9800 . ?
C10 H10C 0.9800 . ?
K1 O5A 2.779(5) . ?
K1 O17A 2.804(6) . ?
K1 O11A 2.806(5) . ?
K1 O14A 2.829(5) . ?
K1 O8A 2.836(6) . ?
K1 O2A 2.843(5) . ?
C1A O2A 1.380(8) . ?
C1A C18A 1.532(11) . ?
C1A H1A1 0.9900 . ?
C1A H1A2 0.9900 . ?
O2A C3A 1.413(7) . ?
C3A C4A 1.511(9) . ?
C3A H3A1 0.9900 . ?
C3A H3A2 0.9900 . ?
C4A O5A 1.384(7) . ?
C4A H4A1 0.9900 . ?
C4A H4A2 0.9900 . ?
O5A C6A 1.417(8) . ?
C6A C7A 1.488(9) . ?
C6A H6A1 0.9900 . ?
C6A H6A2 0.9900 . ?
C7A O8A 1.429(7) . ?
C7A H7A1 0.9900 . ?
C7A H7A2 0.9900 . ?
O8A C9A 1.419(7) . ?
C9A C10A 1.512(10) . ?
C9A H9A1 0.9900 . ?
C9A H9A2 0.9900 . ?
C10A O11A 1.425(7) . ?
C10A H10D 0.9900 . ?
C10A H10E 0.9900 . ?
O11A C12A 1.427(6) . ?
C12A C13A 1.484(9) . ?
C12A H12A 0.9900 . ?
C12A H12B 0.9900 . ?
C13A O14A 1.418(8) . ?
C13A H13A 0.9900 . ?
C13A H13B 0.9900 . ?
O14A C15A 1.385(8) . ?
C15A C16A 1.517(10) . ?
C15A H15A 0.9900 . ?
C15A H15B 0.9900 . ?
C16A O17A 1.399(7) . ?
C16A H16A 0.9900 . ?
C16A H16B 0.9900 . ?
O17A C18A 1.398(8) . ?
C18A H18A 0.9900 . ?
C18A H18B 0.9900 . ?
K1B O8B 2.787(9) . ?
K1B O2B 2.788(9) . ?
K1B O14B 2.797(9) . ?
K1B O5B 2.823(8) . ?
K1B O11B 2.865(9) . ?
K1B O17B 2.902(10) . ?
C1B O2B 1.390(9) . ?
C1B C18B 1.533(13) . ?
C1B H1B1 0.9900 . ?
C1B H1B2 0.9900 . ?
O2B C3B 1.407(9) . ?
C3B C4B 1.525(11) . ?
C3B H3B1 0.9900 . ?
C3B H3B2 0.9900 . ?
C4B O5B 1.381(9) . ?
C4B H4B1 0.9900 . ?
C4B H4B2 0.9900 . ?
O5B C6B 1.418(10) . ?
C6B C7B 1.482(11) . ?
C6B H6B1 0.9900 . ?
C6B H6B2 0.9900 . ?
C7B O8B 1.425(9) . ?
C7B H7B1 0.9900 . ?
C7B H7B2 0.9900 . ?
O8B C9B 1.435(9) . ?
C9B C10B 1.510(12) . ?
C9B H9B1 0.9900 . ?
C9B H9B2 0.9900 . ?
C10B O11B 1.423(10) . ?
C10B H10F 0.9900 . ?
C10B H10G 0.9900 . ?
O11B C12B 1.430(9) . ?
C12B C13B 1.483(10) . ?
C12B H12C 0.9900 . ?
C12B H12D 0.9900 . ?
C13B O14B 1.421(9) . ?
C13B H13C 0.9900 . ?
C13B H13D 0.9900 . ?
O14B C15B 1.384(10) . ?
C15B C16B 1.522(11) . ?
C15B H15C 0.9900 . ?
C15B H15D 0.9900 . ?
C16B O17B 1.409(9) . ?
C16B H16C 0.9900 . ?
C16B H16D 0.9900 . ?
O17B C18B 1.390(9) . ?
C18B H18C 0.9900 . ?
C18B H18D 0.9900 . ?
K1C O5C 2.704(15) . ?
K1C O2C 2.749(13) . ?
K1C O14C 2.773(15) . ?
K1C O11C 2.778(16) . ?
K1C O8C 2.889(15) . ?
K1C O17C 2.892(17) . ?
K1C C18C 3.48(2) . ?
K1C C4C 3.492(19) . ?
K1C C12C 3.50(2) . ?
K1C C16C 3.53(3) . ?
C1C C18C 1.39(3) . ?
C1C O2C 1.48(3) . ?
C1C H1C1 0.9900 . ?
C1C H1C2 0.9900 . ?
O2C C3C 1.36(2) . ?
C3C C4C 1.47(3) . ?
C3C H3C1 0.9900 . ?
C3C H3C2 0.9900 . ?
C4C O5C 1.48(2) . ?
C4C H4C1 0.9900 . ?
C4C H4C2 0.9900 . ?
O5C C6C 1.45(2) . ?
C6C C7C 1.46(3) . ?
C6C H6C1 0.9900 . ?
C6C H6C2 0.9900 . ?
C7C O8C 1.43(2) . ?
C7C H7C1 0.9900 . ?
C7C H7C2 0.9900 . ?
O8C C9C 1.42(2) . ?
C9C C10C 1.49(3) . ?
C9C H9C1 0.9900 . ?
C9C H9C2 0.9900 . ?
C10C O11C 1.40(2) . ?
C10C H10H 0.9900 . ?
C10C H10I 0.9900 . ?
O11C C12C 1.36(2) . ?
C12C C13C 1.48(3) . ?
C12C H12E 0.9900 . ?
C12C H12F 0.9900 . ?
C13C O14C 1.39(3) . ?
C13C H13E 0.9900 . ?
C13C H13F 0.9900 . ?
O14C C15C 1.31(3) . ?
C15C C16C 1.43(3) . ?
C15C H15E 0.9900 . ?
C15C H15F 0.9900 . ?
C16C O17C 1.42(2) . ?
C16C H16E 0.9900 . ?
C16C H16F 0.9900 . ?
O17C C18C 1.28(2) . ?
C18C H18E 0.9900 . ?
C18C H18F 0.9900 . ?
C1D C2D 1.424(11) . ?
C1D H1D1 0.9800 . ?
C1D H1D2 0.9800 . ?
C1D H1D3 0.9800 . ?
C2D C3D 1.365(10) . ?
C2D C7D 1.422(12) . ?
C3D C4D 1.419(10) . ?
C3D H3D 0.9500 . ?
C4D C5D 1.249(13) . ?
C4D H4D 0.9500 . ?
C5D C6D 1.438(11) . ?
C5D H5D 0.9500 . ?
C6D C7D 1.355(10) . ?
C6D H6D 0.9500 . ?
C7D H7D 0.9500 . ?
C1E C2E 1.430(13) . ?
C1E H1E1 0.9800 . ?
C1E H1E2 0.9800 . ?
C1E H1E3 0.9800 . ?
C2E C3E 1.365(12) . ?
C2E C7E 1.421(15) . ?
C3E C4E 1.425(12) . ?
C3E H3E 0.9500 . ?
C4E C5E 1.257(16) . ?
C4E H4E 0.9500 . ?
C5E C6E 1.432(12) . ?
C5E H5E 0.9500 . ?
C6E C7E 1.365(12) . ?
C6E H6E 0.9500 . ?
C7E H7E 0.9500 . ?
